data_4311261
loop_
_publ_author_name
'Paul S. Walker'
'Paul M. Bergin'
'Martin C. Grossel'
'Peter N. Horton'

_publ_section_title
;
 Modeling Novel Radiopharmaceuticals: Mono-C6-Substituted PnAO Ligands
 (PnAO = 3,3,9,9-Tetramethyl-4,8-diazaundecane-2,10-dione Dioxime)
;
_journal_name_full 'Inorganic Chemistry'
_journal_page_first 4145
_journal_page_last 4153
_journal_paper_doi 10.1021/ic0497634
_journal_volume 43
_journal_year 2004
_chemical_formula_sum 'C20 H33 Co N6 O6'
_chemical_formula_weight 512.45
_chemical_name_systematic
;
 ?
;
_space_group_IT_number 2
_symmetry_cell_setting triclinic
_symmetry_space_group_name_Hall '-P 1'
_symmetry_space_group_name_H-M 'P -1'
_atom_sites_solution_hydrogens geom
_atom_sites_solution_primary direct
_atom_sites_solution_secondary difmap
_audit_creation_method SHELXL-97
_cell_angle_alpha 103.64(3)
_cell_angle_beta 93.66(3)
_cell_angle_gamma 71.47(3)
_cell_formula_units_Z 2
_cell_length_a 10.867(2)
_cell_length_b 12.248(2)
_cell_length_c 9.617(2)
_cell_measurement_temperature 293(2)
_cell_volume 1179.3(5)
_computing_structure_refinement 'SHELXL-97 (Sheldrick, 1997)'
_diffrn_ambient_temperature 293(2)
_diffrn_measured_fraction_theta_full 1.000
_diffrn_measured_fraction_theta_max 1.000
_diffrn_radiation_monochromator graphite
_diffrn_radiation_source 'fine-focus sealed tube'
_diffrn_radiation_type MoK\a
_diffrn_radiation_wavelength 0.71073
_diffrn_reflns_av_R_equivalents 0.0361
_diffrn_reflns_av_sigmaI/netI 0.1182
_diffrn_reflns_limit_h_max 12
_diffrn_reflns_limit_h_min 0
_diffrn_reflns_limit_k_max 14
_diffrn_reflns_limit_k_min -13
_diffrn_reflns_limit_l_max 11
_diffrn_reflns_limit_l_min -11
_diffrn_reflns_number 4484
_diffrn_reflns_theta_full 25.00
_diffrn_reflns_theta_max 25.00
_diffrn_reflns_theta_min 2.18
_exptl_absorpt_coefficient_mu 0.776
_exptl_crystal_colour orange
_exptl_crystal_density_diffrn 1.443
_exptl_crystal_density_meas ?
_exptl_crystal_density_method .
_exptl_crystal_description slate
_exptl_crystal_F_000 540
_exptl_crystal_size_max 0.50
_exptl_crystal_size_mid 0.20
_exptl_crystal_size_min 0.07
_refine_diff_density_max 0.323
_refine_diff_density_min -0.443
_refine_diff_density_rms 0.074
_refine_ls_extinction_method none
_refine_ls_goodness_of_fit_ref 0.965
_refine_ls_hydrogen_treatment mixed
_refine_ls_matrix_type full
_refine_ls_number_parameters 430
_refine_ls_number_reflns 4149
_refine_ls_number_restraints 0
_refine_ls_restrained_S_all 0.965
_refine_ls_R_factor_all 0.1299
_refine_ls_R_factor_gt 0.0388
_refine_ls_shift/su_max 0.018
_refine_ls_shift/su_mean 0.001
_refine_ls_structure_factor_coef Fsqd
_refine_ls_weighting_details 'calc w=1/[\s^2^(Fo^2^)+(0.0488P)^2^+0.0000P] where P=(Fo^2^+2Fc^2^)/3'
_refine_ls_weighting_scheme calc
_refine_ls_wR_factor_gt 0.0880
_refine_ls_wR_factor_ref 0.1155
_reflns_number_gt 2211
_reflns_number_total 4149
_reflns_threshold_expression >2sigma(I)
_cod_data_source_file ic0497634si20040223_070814_4.cif
_cod_data_source_block 9
_cod_depositor_comments
;
The following automatic conversions were performed:
'_symmetry_cell_setting' value 'Triclinic' changed to 'triclinic'
according to '/home/saulius/struct/CIF-dictionaries/cif_core.dic'
dictionary named 'cif_core.dic' version 2.4.1 from 2010-06-29.

Automatic conversion script
Id: cif_fix_enum 1527 2010-12-29 10:47:43Z saulius 
;
_cod_original_cell_volume 1179.3(4)
_cod_database_code 4311261

loop_
_symmetry_equiv_pos_as_xyz
'x, y, z'
'-x, -y, -z'

loop_
_atom_site_label
_atom_site_type_symbol
_atom_site_fract_x
_atom_site_fract_y
_atom_site_fract_z
_atom_site_U_iso_or_equiv
_atom_site_adp_type
_atom_site_occupancy
_atom_site_symmetry_multiplicity
_atom_site_calc_flag
_atom_site_refinement_flags
_atom_site_disorder_assembly
_atom_site_disorder_group
Co1 Co 0.65623(6) 0.26380(5) 0.10230(7) 0.02565(18) Uani 1 1 d . . .
O1 O 0.7114(4) 0.3356(3) 0.3966(3) 0.0508(9) Uani 1 1 d . . .
O3 O 0.5310(3) 0.5088(3) 0.1704(3) 0.0480(9) Uani 1 1 d . . .
O2 O 0.8893(3) 0.2905(3) 0.2305(4) 0.0525(9) Uani 1 1 d . . .
N3 N 0.6882(3) 0.2204(3) -0.1052(4) 0.0277(8) Uani 1 1 d . . .
O5 O 0.6598(3) 0.0282(3) 0.0434(4) 0.0562(10) Uani 1 1 d . . .
O6 O 0.7736(3) 0.0730(3) 0.2208(4) 0.0592(10) Uani 1 1 d . . .
O4 O 0.6840(3) 0.4612(3) 0.0182(4) 0.0477(9) Uani 1 1 d . . .
N4 N 0.8340(4) 0.2526(3) 0.1081(4) 0.0337(9) Uani 1 1 d . . .
N2 N 0.4668(3) 0.2893(3) 0.0932(4) 0.0285(9) Uani 1 1 d . . .
N5 N 0.6195(4) 0.4320(3) 0.0963(4) 0.0315(8) Uani 1 1 d . . .
N6 N 0.7006(4) 0.1028(3) 0.1230(4) 0.0341(9) Uani 1 1 d . . .
C9 C 0.8329(4) 0.1742(4) -0.1421(5) 0.0392(11) Uani 1 1 d . . .
C3 C 0.4100(4) 0.2985(4) 0.2381(5) 0.0362(11) Uani 1 1 d . . .
C7 C 0.6098(4) 0.1536(4) -0.1997(5) 0.0323(10) Uani 1 1 d . . .
C21 C 0.2608(4) 0.2264(4) -0.3373(5) 0.0328(10) Uani 1 1 d . . .
N1 N 0.6205(4) 0.3136(3) 0.3022(4) 0.0350(9) Uani 1 1 d . . .
C5 C 0.4160(5) 0.2177(4) -0.0297(5) 0.0326(11) Uani 1 1 d . . .
C2 C 0.5085(5) 0.3252(4) 0.3490(5) 0.0371(11) Uani 1 1 d . . .
C26 C 0.1953(5) 0.1723(4) -0.4462(5) 0.0397(12) Uani 1 1 d . . .
C10 C 0.8996(4) 0.2188(4) -0.0088(5) 0.0376(11) Uani 1 1 d . . .
C6 C 0.4643(4) 0.2161(4) -0.1750(5) 0.0316(10) Uani 1 1 d . . .
C25 C 0.0821(5) 0.2347(5) -0.5009(5) 0.0469(13) Uani 1 1 d . . .
C24 C 0.0287(5) 0.3540(5) -0.4458(6) 0.0512(14) Uani 1 1 d . . .
C22 C 0.2049(5) 0.3462(4) -0.2801(5) 0.0431(12) Uani 1 1 d . . .
C16 C 0.3904(5) 0.1534(4) -0.2929(5) 0.0410(12) Uani 1 1 d . . .
C23 C 0.0896(5) 0.4094(5) -0.3339(6) 0.0492(14) Uani 1 1 d . . .
C12 C 0.2814(6) 0.3987(6) 0.2624(8) 0.0571(16) Uani 1 1 d . . .
C11 C 1.0358(6) 0.2228(7) -0.0134(10) 0.0642(18) Uani 1 1 d . . .
C15 C 0.8838(6) 0.0391(5) -0.1802(8) 0.0617(17) Uani 1 1 d . . .
C13 C 0.3893(6) 0.1826(5) 0.2485(7) 0.0511(14) Uani 1 1 d . . .
C1 C 0.4760(9) 0.3598(7) 0.5048(7) 0.0629(19) Uani 1 1 d . . .
C14 C 0.8552(8) 0.2239(9) -0.2665(8) 0.073(2) Uani 1 1 d . . .
H24 H -0.051(5) 0.399(4) -0.488(5) 0.049(14) Uiso 1 1 d . . .
H16A H 0.448(4) 0.108(3) -0.383(4) 0.033(11) Uiso 1 1 d . . .
H5B H 0.437(4) 0.142(3) -0.010(4) 0.025(11) Uiso 1 1 d . . .
H16B H 0.374(4) 0.092(4) -0.258(4) 0.041(13) Uiso 1 1 d . . .
H3N H 0.662(4) 0.287(4) -0.129(4) 0.028(12) Uiso 1 1 d . . .
H2N H 0.441(5) 0.355(4) 0.078(5) 0.047(15) Uiso 1 1 d . . .
H6 H 0.444(4) 0.296(4) -0.189(4) 0.035(11) Uiso 1 1 d . . .
H22 H 0.239(4) 0.392(4) -0.198(5) 0.046(13) Uiso 1 1 d . . .
H25 H 0.031(5) 0.197(4) -0.579(5) 0.064(16) Uiso 1 1 d . . .
H1X H 0.800(6) 0.327(5) 0.313(6) 0.078(18) Uiso 1 1 d . . .
H26 H 0.233(4) 0.094(4) -0.480(5) 0.053(15) Uiso 1 1 d . . .
H23 H 0.050(4) 0.489(4) -0.295(5) 0.050(14) Uiso 1 1 d . . .
H7B H 0.632(4) 0.075(3) -0.174(4) 0.027(10) Uiso 1 1 d . . .
H5A H 0.316(4) 0.243(3) -0.032(4) 0.030(11) Uiso 1 1 d . . .
H7A H 0.633(4) 0.149(4) -0.298(5) 0.040(13) Uiso 1 1 d . . .
H13A H 0.327(4) 0.167(4) 0.185(4) 0.031(12) Uiso 1 1 d . . .
H12A H 0.301(4) 0.472(4) 0.270(5) 0.051(15) Uiso 1 1 d . . .
H13B H 0.358(4) 0.195(4) 0.351(5) 0.058(15) Uiso 1 1 d . . .
H13C H 0.469(5) 0.119(4) 0.228(5) 0.059(16) Uiso 1 1 d . . .
H12C H 0.221(5) 0.388(4) 0.183(5) 0.055(16) Uiso 1 1 d . . .
H15A H 0.970(6) 0.018(5) -0.186(6) 0.075(19) Uiso 1 1 d . . .
H1A H 0.412(9) 0.319(8) 0.518(9) 0.16(4) Uiso 1 1 d . . .
H12B H 0.249(6) 0.397(5) 0.340(6) 0.08(2) Uiso 1 1 d . . .
H14A H 0.829(6) 0.304(6) -0.234(7) 0.10(3) Uiso 1 1 d . . .
H11C H 1.067(7) 0.223(6) 0.081(8) 0.11(3) Uiso 1 1 d . . .
H11A H 1.082(5) 0.172(5) -0.087(6) 0.07(2) Uiso 1 1 d . . .
H14B H 0.947(7) 0.197(6) -0.290(7) 0.11(2) Uiso 1 1 d . . .
H1C H 0.446(9) 0.424(8) 0.529(9) 0.14(4) Uiso 1 1 d . . .
H11B H 1.033(7) 0.289(7) -0.030(8) 0.13(4) Uiso 1 1 d . . .
H14C H 0.812(7) 0.196(6) -0.356(7) 0.11(3) Uiso 1 1 d . . .
H15B H 0.841(6) 0.010(5) -0.273(7) 0.11(2) Uiso 1 1 d . . .
H15C H 0.858(5) -0.002(5) -0.103(6) 0.09(2) Uiso 1 1 d . . .
H1B H 0.541(7) 0.319(7) 0.556(8) 0.12(3) Uiso 1 1 d . . .

loop_
_atom_site_aniso_label
_atom_site_aniso_U_11
_atom_site_aniso_U_22
_atom_site_aniso_U_33
_atom_site_aniso_U_23
_atom_site_aniso_U_13
_atom_site_aniso_U_12
Co1 0.0267(3) 0.0216(3) 0.0275(3) 0.0048(2) -0.0036(2) -0.0071(2)
O1 0.057(2) 0.060(2) 0.0318(19) 0.0027(16) -0.0173(17) -0.0218(18)
O3 0.064(2) 0.0220(16) 0.049(2) 0.0017(15) 0.0068(18) -0.0042(16)
O2 0.041(2) 0.067(2) 0.050(2) 0.0087(18) -0.0202(18) -0.0248(18)
N3 0.026(2) 0.026(2) 0.033(2) 0.0070(17) -0.0015(16) -0.0099(17)
O5 0.062(2) 0.0341(18) 0.072(3) 0.0090(18) -0.0162(19) -0.0203(17)
O6 0.064(2) 0.0411(19) 0.068(3) 0.0272(18) -0.024(2) -0.0054(18)
O4 0.051(2) 0.0374(18) 0.062(2) 0.0178(16) 0.0026(18) -0.0190(16)
N4 0.032(2) 0.030(2) 0.042(2) 0.0080(18) -0.0110(19) -0.0156(17)
N2 0.028(2) 0.027(2) 0.031(2) 0.0057(17) -0.0009(16) -0.0087(17)
N5 0.036(2) 0.0268(19) 0.034(2) 0.0085(17) -0.0072(18) -0.0131(17)
N6 0.035(2) 0.0284(19) 0.040(2) 0.0113(17) 0.0011(18) -0.0085(17)
C9 0.028(2) 0.043(3) 0.042(3) 0.002(2) 0.010(2) -0.009(2)
C3 0.037(3) 0.034(2) 0.035(3) 0.008(2) 0.015(2) -0.006(2)
C7 0.037(3) 0.026(2) 0.031(3) -0.001(2) 0.000(2) -0.012(2)
C21 0.031(2) 0.038(2) 0.032(2) 0.013(2) -0.005(2) -0.012(2)
N1 0.044(2) 0.029(2) 0.028(2) 0.0036(16) -0.0039(19) -0.0098(18)
C5 0.033(3) 0.027(2) 0.040(3) 0.006(2) -0.007(2) -0.016(2)
C2 0.052(3) 0.028(2) 0.031(3) 0.009(2) 0.007(2) -0.008(2)
C26 0.039(3) 0.038(3) 0.037(3) -0.002(2) -0.003(2) -0.014(2)
C10 0.031(3) 0.033(2) 0.051(3) 0.008(2) 0.000(2) -0.013(2)
C6 0.039(3) 0.026(2) 0.030(2) 0.0060(18) -0.010(2) -0.014(2)
C25 0.041(3) 0.057(3) 0.039(3) 0.006(3) -0.013(2) -0.015(3)
C24 0.036(3) 0.063(4) 0.055(3) 0.025(3) -0.017(3) -0.011(3)
C22 0.044(3) 0.035(3) 0.051(3) 0.007(2) -0.012(2) -0.016(2)
C16 0.049(3) 0.027(2) 0.043(3) 0.001(2) -0.015(3) -0.016(2)
C23 0.044(3) 0.034(3) 0.062(4) 0.007(3) -0.008(3) -0.006(2)
C12 0.043(3) 0.056(4) 0.062(4) 0.011(3) 0.015(3) -0.001(3)
C11 0.039(3) 0.070(5) 0.089(6) 0.011(4) 0.008(4) -0.027(3)
C15 0.035(3) 0.054(4) 0.078(5) -0.011(3) 0.010(3) -0.005(3)
C13 0.057(4) 0.048(3) 0.054(4) 0.009(3) 0.012(3) -0.024(3)
C1 0.096(6) 0.057(4) 0.034(3) 0.002(3) 0.018(3) -0.023(4)
C14 0.057(4) 0.110(7) 0.060(5) 0.022(4) 0.020(4) -0.031(5)

loop_
_atom_type_symbol
_atom_type_description
_atom_type_scat_dispersion_real
_atom_type_scat_dispersion_imag
_atom_type_scat_source
C C 0.0033 0.0016 'International Tables Vol C Tables 4.2.6.8 and 6.1.1.4'
H H 0.0000 0.0000 'International Tables Vol C Tables 4.2.6.8 and 6.1.1.4'
N N 0.0061 0.0033 'International Tables Vol C Tables 4.2.6.8 and 6.1.1.4'
O O 0.0106 0.0060 'International Tables Vol C Tables 4.2.6.8 and 6.1.1.4'
Co Co 0.3494 0.9721 'International Tables Vol C Tables 4.2.6.8 and 6.1.1.4'

loop_
_geom_angle_atom_site_label_1
_geom_angle_atom_site_label_2
_geom_angle_atom_site_label_3
_geom_angle
_geom_angle_site_symmetry_1
_geom_angle_site_symmetry_3
_geom_angle_publ_flag
N4 Co1 N1 98.28(18) . . ?
N4 Co1 N6 90.20(16) . . ?
N1 Co1 N6 87.78(16) . . ?
N4 Co1 N3 82.60(16) . . ?
N1 Co1 N3 177.14(16) . . ?
N6 Co1 N3 94.95(16) . . ?
N4 Co1 N2 175.06(17) . . ?
N1 Co1 N2 82.27(16) . . ?
N6 Co1 N2 94.73(16) . . ?
N3 Co1 N2 96.62(15) . . ?
N4 Co1 N5 86.87(15) . . ?
N1 Co1 N5 88.62(15) . . ?
N6 Co1 N5 174.99(17) . . ?
N3 Co1 N5 88.71(15) . . ?
N2 Co1 N5 88.24(16) . . ?
C7 N3 C9 114.1(3) . . ?
C7 N3 Co1 119.1(3) . . ?
C9 N3 Co1 112.0(3) . . ?
C10 N4 O2 119.2(4) . . ?
C10 N4 Co1 119.5(3) . . ?
O2 N4 Co1 121.0(3) . . ?
C5 N2 C3 114.3(4) . . ?
C5 N2 Co1 118.3(3) . . ?
C3 N2 Co1 111.9(3) . . ?
O3 N5 O4 119.2(3) . . ?
O3 N5 Co1 119.8(3) . . ?
O4 N5 Co1 121.0(3) . . ?
O5 N6 O6 118.1(4) . . ?
O5 N6 Co1 123.0(3) . . ?
O6 N6 Co1 118.9(3) . . ?
C10 C9 N3 105.7(4) . . ?
C10 C9 C14 111.3(5) . . ?
N3 C9 C14 108.5(4) . . ?
C10 C9 C15 108.7(4) . . ?
N3 C9 C15 111.9(4) . . ?
C14 C9 C15 110.6(5) . . ?
C2 C3 N2 106.3(4) . . ?
C2 C3 C12 110.8(4) . . ?
N2 C3 C12 109.1(4) . . ?
C2 C3 C13 108.7(4) . . ?
N2 C3 C13 112.0(4) . . ?
C12 C3 C13 109.9(5) . . ?
N3 C7 C6 111.7(3) . . ?
C22 C21 C26 117.6(4) . . ?
C22 C21 C16 124.0(4) . . ?
C26 C21 C16 118.4(4) . . ?
C2 N1 O1 118.9(4) . . ?
C2 N1 Co1 119.7(3) . . ?
O1 N1 Co1 121.4(3) . . ?
N2 C5 C6 114.5(4) . . ?
N1 C2 C1 122.3(5) . . ?
N1 C2 C3 116.7(4) . . ?
C1 C2 C3 121.0(5) . . ?
C25 C26 C21 121.9(5) . . ?
N4 C10 C11 122.0(5) . . ?
N4 C10 C9 116.5(4) . . ?
C11 C10 C9 121.5(5) . . ?
C5 C6 C7 113.8(4) . . ?
C5 C6 C16 109.0(4) . . ?
C7 C6 C16 108.5(4) . . ?
C26 C25 C24 120.2(5) . . ?
C25 C24 C23 119.0(5) . . ?
C21 C22 C23 120.7(5) . . ?
C21 C16 C6 117.7(4) . . ?
C24 C23 C22 120.6(5) . . ?

loop_
_geom_bond_atom_site_label_1
_geom_bond_atom_site_label_2
_geom_bond_distance
_geom_bond_site_symmetry_2
_geom_bond_publ_flag
Co1 N4 1.891(4) . ?
Co1 N1 1.900(4) . ?
Co1 N6 1.931(4) . ?
Co1 N3 1.964(4) . ?
Co1 N2 1.981(4) . ?
Co1 N5 1.985(3) . ?
O1 N1 1.346(4) . ?
O3 N5 1.230(4) . ?
O2 N4 1.339(4) . ?
N3 C7 1.488(5) . ?
N3 C9 1.527(5) . ?
O5 N6 1.226(4) . ?
O6 N6 1.237(4) . ?
O4 N5 1.240(4) . ?
N4 C10 1.279(6) . ?
N2 C5 1.486(5) . ?
N2 C3 1.525(5) . ?
C9 C10 1.507(6) . ?
C9 C14 1.528(8) . ?
C9 C15 1.529(7) . ?
C3 C2 1.517(6) . ?
C3 C12 1.526(7) . ?
C3 C13 1.534(6) . ?
C7 C6 1.528(6) . ?
C21 C22 1.386(6) . ?
C21 C26 1.385(6) . ?
C21 C16 1.506(6) . ?
N1 C2 1.278(6) . ?
C5 C6 1.517(6) . ?
C2 C1 1.491(7) . ?
C26 C25 1.373(7) . ?
C10 C11 1.500(7) . ?
C6 C16 1.544(6) . ?
C25 C24 1.374(7) . ?
C24 C23 1.381(7) . ?
C22 C23 1.388(6) . ?
